data_4074137
loop_
_publ_author_name
'Choukroun, Robert'
'Lorber, Christian'
'de Caro, Dominique'
'Vendier, Laure'

_publ_section_title
;
 B(C6F5)3Adducts of TCNE&#x2212; and TCNQ&#x2212;Vanadium Complexes as New
 Building Blocks for Molecule-Based Magnets
;
_journal_issue 18
_journal_name_full Organometallics
_journal_page_first 4243
_journal_paper_doi 10.1021/om060433w
_journal_volume 25
_journal_year 2006
_chemical_compound_source 'synthesis as described'
_chemical_formula_moiety 'C70 H26 B2 F30 N4 O0 V2'
_chemical_formula_sum 'C70 H28 B2 F30 N4 O0.5 V2'
_chemical_formula_weight 1626.46
_chemical_name_systematic
;
 ?
;
_space_group_IT_number 2
_symmetry_cell_setting triclinic
_symmetry_Int_Tables_number 2
_symmetry_space_group_name_Hall '-P 1'
_symmetry_space_group_name_H-M 'P -1'
_atom_sites_solution_hydrogens geom
_atom_sites_solution_primary direct
_atom_sites_solution_secondary difmap
_cell_angle_alpha 88.542(10)
_cell_angle_beta 79.395(13)
_cell_angle_gamma 82.774(12)
_cell_formula_units_Z 2
_cell_length_a 13.930(2)
_cell_length_b 15.2540(18)
_cell_length_c 16.058(2)
_cell_measurement_reflns_used 4500
_cell_measurement_temperature 180
_cell_measurement_theta_max 32.05
_cell_measurement_theta_min 3.2
_cell_measurement_wavelength 0.71073
_cell_volume 3327.2(8)
_computing_cell_refinement 'CrysAlis RED, Oxford Diffraction Ltd.'
_computing_data_collection 'CrysAlis CCD, Oxford Diffraction Ltd.'
_computing_data_reduction 'CrysAlis RED, Oxford Diffraction Ltd.'
_computing_molecular_graphics 'Ortep-3 for Windows (Farrugia, 1997)'
_computing_publication_material 'WinGX publication routines (Farrugia, 1999)'
_computing_structure_refinement 'SHELXL-97 (Sheldrick, 1997)'
_computing_structure_solution 'SHELXS-97 (Sheldrick, 1997)'
_diffrn_ambient_temperature 180
_diffrn_measured_fraction_theta_full 0.992
_diffrn_measured_fraction_theta_max 0.992
_diffrn_measurement_device 'Stoe IPDS'
_diffrn_measurement_method \f
_diffrn_radiation_monochromator graphite
_diffrn_radiation_source 'fine-focus sealed tube'
_diffrn_radiation_type MoK\a
_diffrn_radiation_wavelength 0.71073
_diffrn_reflns_av_R_equivalents 0.0549
_diffrn_reflns_av_unetI/netI 0.1329
_diffrn_reflns_limit_h_max 14
_diffrn_reflns_limit_h_min -16
_diffrn_reflns_limit_k_max 18
_diffrn_reflns_limit_k_min -18
_diffrn_reflns_limit_l_max 19
_diffrn_reflns_limit_l_min -19
_diffrn_reflns_number 24011
_diffrn_reflns_theta_full 25.68
_diffrn_reflns_theta_max 25.68
_diffrn_reflns_theta_min 2.91
_diffrn_standards_decay_% 0.1
_diffrn_standards_interval_time 4
_diffrn_standards_number 200
_exptl_absorpt_coefficient_mu 0.413
_exptl_absorpt_correction_T_max 0.953
_exptl_absorpt_correction_T_min 0.821
_exptl_absorpt_correction_type refdelf
_exptl_absorpt_process_details
;
        (See: Walker, N. & Stuart, D. (1983) Acta Cryst. A39, 158-166)
;
_exptl_crystal_colour 'dark red'
_exptl_crystal_density_diffrn 1.624
_exptl_crystal_density_method 'not measured'
_exptl_crystal_description needle
_exptl_crystal_F_000 1612
_exptl_crystal_size_max 0.5
_exptl_crystal_size_mid 0.2
_exptl_crystal_size_min 0.1
_refine_diff_density_max 0.686
_refine_diff_density_min -0.486
_refine_diff_density_rms 0.072
_refine_ls_extinction_method none
_refine_ls_goodness_of_fit_ref 0.927
_refine_ls_hydrogen_treatment constr
_refine_ls_matrix_type full
_refine_ls_number_parameters 943
_refine_ls_number_reflns 12530
_refine_ls_number_restraints 0
_refine_ls_restrained_S_all 0.927
_refine_ls_R_factor_all 0.1237
_refine_ls_R_factor_gt 0.057
_refine_ls_shift/su_max 0.007
_refine_ls_shift/su_mean 0
_refine_ls_structure_factor_coef Fsqd
_refine_ls_weighting_details 'calc w=1/[\s^2^(Fo^2^)+(0.0602P)^2^+0.0000P] where P=(Fo^2^+2Fc^2^)/3'
_refine_ls_weighting_scheme calc
_refine_ls_wR_factor_gt 0.1388
_refine_ls_wR_factor_ref 0.1588
_reflns_number_gt 5453
_reflns_number_total 12530
_reflns_threshold_expression >2sigma(I)
_cod_data_source_file om060433wsi20060518_105049.cif
_cod_data_source_block (3)
_cod_original_cell_volume 3327.1(8)
_cod_original_formula_sum 'C70 H28 B2 F30 N4 O0.50 V2'
_cod_database_code 4074137

loop_
_symmetry_equiv_pos_as_xyz
'x, y, z'
'-x, -y, -z'

loop_
_atom_site_label
_atom_site_type_symbol
_atom_site_fract_x
_atom_site_fract_y
_atom_site_fract_z
_atom_site_U_iso_or_equiv
_atom_site_adp_type
_atom_site_occupancy
_atom_site_symmetry_multiplicity
_atom_site_calc_flag
_atom_site_refinement_flags
_atom_site_disorder_assembly
_atom_site_disorder_group
V1 V 0.14804(6) 0.86696(5) 0.26380(5) 0.0337(2) Uani 1 1 d . A .
C18A C 0.0100(10) 0.9327(9) 0.2200(9) 0.0468(12) Uani 0.49 1 d P A 1
H18A H -0.0582 0.9197 0.2359 0.056 Uiso 0.49 1 calc PR A 1
C19A C 0.0586(10) 1.0001(9) 0.2528(9) 0.0468(12) Uani 0.49 1 d P A 1
H19A H 0.0279 1.0373 0.3017 0.056 Uiso 0.49 1 calc PR A 1
C20A C 0.1539(10) 1.0067(9) 0.2067(8) 0.0468(12) Uani 0.49 1 d P A 1
H20A H 0.1988 1.0498 0.2125 0.056 Uiso 0.49 1 calc PR A 1
C21A C 0.1615(11) 0.9433(9) 0.1438(8) 0.0468(12) Uani 0.49 1 d P A 1
H21A H 0.2203 0.933 0.0995 0.056 Uiso 0.49 1 calc PR A 1
C22A C 0.0875(10) 0.9004(9) 0.1454(9) 0.0468(12) Uani 0.49 1 d P A 1
H22A H 0.0804 0.8582 0.1025 0.056 Uiso 0.49 1 calc PR A 1
C18B C 0.0336(10) 0.8952(8) 0.1743(8) 0.0468(12) Uani 0.51 1 d P A 2
H18B H -0.0167 0.8601 0.1628 0.056 Uiso 0.51 1 calc PR A 2
C19B C 0.0255(10) 0.9706(8) 0.2320(8) 0.0468(12) Uani 0.51 1 d P A 2
H19B H -0.0345 0.9903 0.2727 0.056 Uiso 0.51 1 calc PR A 2
C20B C 0.1043(10) 1.0070(8) 0.2246(8) 0.0468(12) Uani 0.51 1 d P A 2
H20B H 0.1102 1.0589 0.2572 0.056 Uiso 0.51 1 calc PR A 2
C21B C 0.1807(10) 0.9678(8) 0.1599(9) 0.0468(12) Uani 0.51 1 d P A 2
H21B H 0.2439 0.9886 0.1361 0.056 Uiso 0.51 1 calc PR A 2
C22B C 0.1338(9) 0.9006(9) 0.1283(8) 0.0468(12) Uani 0.51 1 d P A 2
H22B H 0.1652 0.8626 0.0801 0.056 Uiso 0.51 1 calc PR A 2
V2 V -0.52154(6) 1.25739(5) 0.33634(5) 0.0368(2) Uani 1 1 d . . .
B1 B 0.0249(4) 0.6947(3) 0.6863(3) 0.0299(13) Uani 1 1 d . . .
B2 B -0.6313(4) 1.1606(4) 0.7728(3) 0.0340(14) Uani 1 1 d . . .
N1 N 0.0607(3) 0.8806(3) 0.3808(3) 0.0432(11) Uani 1 1 d . A .
N2 N 0.0039(3) 0.7817(3) 0.6349(2) 0.0355(10) Uani 1 1 d . A .
N3 N -0.4878(3) 1.1781(3) 0.4327(3) 0.0454(11) Uani 1 1 d . . .
N4 N -0.5640(3) 1.1151(3) 0.6921(3) 0.0383(10) Uani 1 1 d . . .
F112 F 0.1921(2) 0.7652(2) 0.5605(2) 0.0627(9) Uani 1 1 d . . .
F113 F 0.3632(2) 0.6727(2) 0.5015(2) 0.0747(10) Uani 1 1 d . . .
F114 F 0.4088(2) 0.5059(2) 0.5576(2) 0.0680(10) Uani 1 1 d . . .
F115 F 0.2768(2) 0.4345(2) 0.6760(2) 0.0728(10) Uani 1 1 d . . .
F116 F 0.1031(2) 0.52644(18) 0.73706(19) 0.0547(8) Uani 1 1 d . . .
F122 F 0.1627(2) 0.6903(2) 0.81303(18) 0.0545(8) Uani 1 1 d . . .
F123 F 0.1153(2) 0.7570(2) 0.96779(18) 0.0627(9) Uani 1 1 d . . .
F124 F -0.0670(2) 0.8390(2) 1.02640(18) 0.0658(10) Uani 1 1 d . . .
F125 F -0.2078(2) 0.84469(19) 0.92784(18) 0.0583(9) Uani 1 1 d . . .
F126 F -0.16298(19) 0.77631(17) 0.77239(16) 0.0439(7) Uani 1 1 d . . .
F132 F -0.1097(2) 0.58377(18) 0.80145(17) 0.0475(8) Uani 1 1 d . . .
F133 F -0.2197(2) 0.47366(19) 0.7517(2) 0.0615(9) Uani 1 1 d . . .
F134 F -0.2215(2) 0.45302(19) 0.5848(2) 0.0664(10) Uani 1 1 d . . .
F135 F -0.1091(2) 0.54610(19) 0.46756(19) 0.0582(9) Uani 1 1 d . . .
F136 F 0.0094(2) 0.65255(18) 0.51568(16) 0.0454(7) Uani 1 1 d . . .
F212 F -0.5440(2) 1.29020(18) 0.65915(19) 0.0540(8) Uani 1 1 d . . .
F213 F -0.4569(3) 1.4254(2) 0.6977(2) 0.0839(12) Uani 1 1 d . . .
F214 F -0.4397(3) 1.4524(2) 0.8598(3) 0.0998(13) Uani 1 1 d . . .
F215 F -0.5128(3) 1.3410(2) 0.9837(2) 0.0855(12) Uani 1 1 d . . .
F216 F -0.6000(2) 1.20758(18) 0.94791(17) 0.0521(8) Uani 1 1 d . . .
F222 F -0.4763(2) 1.06702(18) 0.85149(19) 0.0522(8) Uani 1 1 d . . .
F223 F -0.4869(3) 0.92414(19) 0.94916(19) 0.0637(9) Uani 1 1 d . . .
F224 F -0.6569(3) 0.8513(2) 0.98929(19) 0.0775(11) Uani 1 1 d . . .
F225 F -0.8186(3) 0.9260(2) 0.9264(2) 0.0777(11) Uani 1 1 d . . .
F226 F -0.8099(2) 1.06651(19) 0.82868(19) 0.0524(8) Uani 1 1 d . . .
F232 F -0.7826(2) 1.25485(19) 0.88859(18) 0.0523(8) Uani 1 1 d . . .
F233 F -0.9507(2) 1.3437(2) 0.8594(2) 0.0752(10) Uani 1 1 d . . .
F234 F -0.9938(2) 1.3499(2) 0.7009(2) 0.0747(11) Uani 1 1 d . . .
F235 F -0.8652(2) 1.2612(2) 0.5734(2) 0.0674(10) Uani 1 1 d . . .
F236 F -0.7001(2) 1.17154(19) 0.60018(18) 0.0532(8) Uani 1 1 d . . .
C1 C 0.0093(4) 0.8826(3) 0.4466(3) 0.0356(12) Uani 1 1 d . . .
C2 C -0.0556(3) 0.8849(3) 0.5240(3) 0.0302(11) Uani 1 1 d . A .
C3 C -0.0246(3) 0.8284(3) 0.5848(3) 0.0300(11) Uani 1 1 d . . .
C4 C -0.1539(3) 0.9348(3) 0.5336(3) 0.0283(11) Uani 1 1 d . . .
C5 C -0.1790(4) 0.9918(3) 0.4699(3) 0.0435(14) Uani 1 1 d . A .
H5 H -0.1327 0.998 0.421 0.052 Uiso 1 1 calc R . .
C6 C -0.2714(4) 1.0394(3) 0.4780(3) 0.0409(13) Uani 1 1 d . . .
H6 H -0.2858 1.0774 0.4345 0.049 Uiso 1 1 calc R A .
C7 C -0.3435(3) 1.0319(3) 0.5497(3) 0.0294(11) Uani 1 1 d . A .
C8 C -0.3180(3) 0.9739(3) 0.6118(3) 0.0348(12) Uani 1 1 d . . .
H8 H -0.3647 0.9665 0.6601 0.042 Uiso 1 1 calc R A .
C9 C -0.2260(3) 0.9266(3) 0.6048(3) 0.0306(11) Uani 1 1 d . A .
H9 H -0.2117 0.8887 0.6483 0.037 Uiso 1 1 calc R . .
C10 C -0.4399(3) 1.0864(3) 0.5574(3) 0.0346(12) Uani 1 1 d . . .
C11 C -0.4675(3) 1.1368(3) 0.4889(3) 0.0373(12) Uani 1 1 d . A .
C12 C -0.5048(4) 1.1001(3) 0.6317(3) 0.0349(12) Uani 1 1 d . A .
C13 C 0.1969(4) 0.7339(3) 0.3194(4) 0.0520(15) Uani 1 1 d . A .
H13 H 0.1551 0.6989 0.3594 0.062 Uiso 1 1 calc R . .
C14 C 0.2554(4) 0.7944(4) 0.3410(4) 0.0527(15) Uani 1 1 d . . .
H14 H 0.2617 0.8093 0.3986 0.063 Uiso 1 1 calc R A .
C15 C 0.3091(4) 0.8251(4) 0.2659(4) 0.0556(16) Uani 1 1 d . A .
H15 H 0.3596 0.865 0.2622 0.067 Uiso 1 1 calc R . .
C16 C 0.2852(4) 0.7836(4) 0.1974(4) 0.0592(17) Uani 1 1 d . A .
H16 H 0.3163 0.7885 0.1378 0.071 Uiso 1 1 calc R . .
C17 C 0.2149(5) 0.7263(3) 0.2307(4) 0.0585(17) Uani 1 1 d . A .
H17 H 0.1884 0.6847 0.1981 0.07 Uiso 1 1 calc R . .
C23 C -0.4269(5) 1.1453(5) 0.2603(4) 0.0756(10) Uani 1 1 d . . .
H23 H -0.4204 1.0833 0.2784 0.091 Uiso 1 1 calc R . .
C24 C -0.3639(5) 1.2072(5) 0.2732(4) 0.0756(10) Uani 1 1 d . . .
H24 H -0.3066 1.1962 0.3011 0.091 Uiso 1 1 calc R . .
C25 C -0.3957(5) 1.2869(5) 0.2336(4) 0.0756(10) Uani 1 1 d . . .
H25 H -0.3636 1.341 0.2277 0.091 Uiso 1 1 calc R . .
C26 C -0.4740(5) 1.2702(5) 0.1967(4) 0.0756(10) Uani 1 1 d . . .
H26 H -0.5071 1.312 0.1606 0.091 Uiso 1 1 calc R . .
C27 C -0.4954(5) 1.1838(5) 0.2139(4) 0.0756(10) Uani 1 1 d . . .
H27 H -0.5434 1.1542 0.1911 0.091 Uiso 1 1 calc R . .
C28 C -0.6228(4) 1.3781(3) 0.3154(3) 0.0487(15) Uani 1 1 d . . .
H28 H -0.6174 1.4148 0.2641 0.058 Uiso 1 1 calc R . .
C29 C -0.6785(4) 1.3078(3) 0.3325(4) 0.0500(15) Uani 1 1 d . . .
H29 H -0.7185 1.2863 0.2949 0.06 Uiso 1 1 calc R . .
C30 C -0.6747(4) 1.2782(3) 0.4150(4) 0.0463(14) Uani 1 1 d . . .
H30 H -0.7108 1.2323 0.445 0.056 Uiso 1 1 calc R . .
C31 C -0.6178(4) 1.3322(3) 0.4498(3) 0.0453(14) Uani 1 1 d . . .
H31 H -0.6058 1.3293 0.5081 0.054 Uiso 1 1 calc R . .
C32 C -0.5864(4) 1.3939(3) 0.3891(4) 0.0484(14) Uani 1 1 d . . .
H32 H -0.549 1.4422 0.3973 0.058 Uiso 1 1 calc R . .
C111 C 0.1367(3) 0.6504(3) 0.6516(3) 0.0299(11) Uani 1 1 d . . .
C112 C 0.2079(4) 0.6831(3) 0.5921(3) 0.0388(13) Uani 1 1 d . . .
C113 C 0.2986(4) 0.6357(4) 0.5606(3) 0.0461(14) Uani 1 1 d . . .
C114 C 0.3212(4) 0.5524(4) 0.5886(3) 0.0440(14) Uani 1 1 d . . .
C115 C 0.2542(4) 0.5168(3) 0.6486(4) 0.0454(14) Uani 1 1 d . . .
C116 C 0.1654(4) 0.5657(3) 0.6779(3) 0.0364(12) Uani 1 1 d . . .
C121 C 0.0020(3) 0.7281(3) 0.7841(3) 0.0279(11) Uani 1 1 d . . .
C122 C 0.0676(4) 0.7276(3) 0.8380(3) 0.0333(12) Uani 1 1 d . . .
C123 C 0.0461(4) 0.7618(3) 0.9182(3) 0.0413(13) Uani 1 1 d . . .
C124 C -0.0458(4) 0.8016(3) 0.9477(3) 0.0447(14) Uani 1 1 d . . .
C125 C -0.1149(4) 0.8052(3) 0.8995(3) 0.0402(13) Uani 1 1 d . . .
C126 C -0.0901(4) 0.7690(3) 0.8195(3) 0.0337(12) Uani 1 1 d . . .
C131 C -0.0470(3) 0.6272(3) 0.6620(3) 0.0321(11) Uani 1 1 d . . .
C132 C -0.1052(4) 0.5778(3) 0.7176(3) 0.0352(12) Uani 1 1 d . . .
C133 C -0.1634(4) 0.5187(3) 0.6935(4) 0.0426(13) Uani 1 1 d . . .
C134 C -0.1635(4) 0.5083(3) 0.6096(4) 0.0466(14) Uani 1 1 d . . .
C135 C -0.1083(4) 0.5548(3) 0.5511(4) 0.0441(14) Uani 1 1 d . . .
C136 C -0.0496(4) 0.6121(3) 0.5776(3) 0.0370(12) Uani 1 1 d . . .
C211 C -0.5737(3) 1.2395(3) 0.8016(3) 0.0324(12) Uani 1 1 d . . .
C212 C -0.5365(4) 1.2997(3) 0.7419(3) 0.0437(13) Uani 1 1 d . . .
C213 C -0.4922(4) 1.3702(4) 0.7603(4) 0.0565(16) Uani 1 1 d . . .
C214 C -0.4836(5) 1.3821(4) 0.8418(5) 0.0662(18) Uani 1 1 d . . .
C215 C -0.5204(4) 1.3274(4) 0.9033(4) 0.0539(15) Uani 1 1 d . . .
C216 C -0.5642(4) 1.2583(3) 0.8829(3) 0.0418(13) Uani 1 1 d . . .
C221 C -0.6437(4) 1.0780(3) 0.8383(3) 0.0310(11) Uani 1 1 d . . .
C222 C -0.5657(4) 1.0362(3) 0.8711(3) 0.0372(12) Uani 1 1 d . . .
C223 C -0.5670(4) 0.9631(3) 0.9221(3) 0.0457(14) Uani 1 1 d . . .
C224 C -0.6544(5) 0.9260(3) 0.9412(3) 0.0512(16) Uani 1 1 d . . .
C225 C -0.7348(4) 0.9634(4) 0.9096(3) 0.0482(14) Uani 1 1 d . . .
C226 C -0.7283(4) 1.0372(3) 0.8588(3) 0.0380(12) Uani 1 1 d . . .
C231 C -0.7331(3) 1.2085(3) 0.7469(3) 0.0339(12) Uani 1 1 d . . .
C232 C -0.8005(4) 1.2555(3) 0.8090(3) 0.0381(12) Uani 1 1 d . . .
C233 C -0.8871(4) 1.3009(3) 0.7955(4) 0.0469(14) Uani 1 1 d . . .
C234 C -0.9093(4) 1.3037(3) 0.7159(4) 0.0526(16) Uani 1 1 d . . .
C235 C -0.8448(4) 1.2586(3) 0.6529(4) 0.0452(14) Uani 1 1 d . . .
C236 C -0.7587(4) 1.2129(3) 0.6670(3) 0.0390(13) Uani 1 1 d . . .
O100 O 0.6751(5) 0.4708(4) 0.1175(4) 0.0480(11) Uani 0.5 1 d P . .
C101 C 0.6818(8) 0.4322(7) 0.0419(6) 0.0480(11) Uani 0.5 1 d P . .
H10A H 0.6198 0.4448 0.0221 0.058 Uiso 0.5 1 calc PR . .
H10B H 0.6963 0.3686 0.0472 0.058 Uiso 0.5 1 calc PR . .
C102 C 0.7566(8) 0.4647(6) -0.0161(6) 0.0480(11) Uani 0.5 1 d P . .
H10C H 0.8137 0.4204 -0.0279 0.058 Uiso 0.5 1 calc PR . .
H10D H 0.7343 0.4808 -0.0688 0.058 Uiso 0.5 1 calc PR . .
C103 C 0.7803(8) 0.5385(6) 0.0209(6) 0.0480(11) Uani 0.5 1 d P . .
H10E H 0.8506 0.5414 0.0092 0.058 Uiso 0.5 1 calc PR . .
H10F H 0.7465 0.5926 0.0017 0.058 Uiso 0.5 1 calc PR . .
C104 C 0.7468(8) 0.5231(7) 0.1060(6) 0.0480(11) Uani 0.5 1 d P . .
H10G H 0.8011 0.4956 0.1314 0.058 Uiso 0.5 1 calc PR . .
H10H H 0.7222 0.5791 0.1343 0.058 Uiso 0.5 1 calc PR . .

loop_
_atom_site_aniso_label
_atom_site_aniso_U_11
_atom_site_aniso_U_22
_atom_site_aniso_U_33
_atom_site_aniso_U_23
_atom_site_aniso_U_13
_atom_site_aniso_U_12
V1 0.0331(5) 0.0348(5) 0.0323(5) -0.0012(4) -0.0046(4) -0.0023(4)
C18A 0.043(4) 0.054(3) 0.050(3) 0.013(2) -0.019(2) -0.019(3)
C19A 0.043(4) 0.054(3) 0.050(3) 0.013(2) -0.019(2) -0.019(3)
C20A 0.043(4) 0.054(3) 0.050(3) 0.013(2) -0.019(2) -0.019(3)
C21A 0.043(4) 0.054(3) 0.050(3) 0.013(2) -0.019(2) -0.019(3)
C22A 0.043(4) 0.054(3) 0.050(3) 0.013(2) -0.019(2) -0.019(3)
C18B 0.043(4) 0.054(3) 0.050(3) 0.013(2) -0.019(2) -0.019(3)
C19B 0.043(4) 0.054(3) 0.050(3) 0.013(2) -0.019(2) -0.019(3)
C20B 0.043(4) 0.054(3) 0.050(3) 0.013(2) -0.019(2) -0.019(3)
C21B 0.043(4) 0.054(3) 0.050(3) 0.013(2) -0.019(2) -0.019(3)
C22B 0.043(4) 0.054(3) 0.050(3) 0.013(2) -0.019(2) -0.019(3)
V2 0.0374(5) 0.0391(5) 0.0336(5) 0.0002(4) -0.0090(4) 0.0000(4)
B1 0.030(3) 0.027(3) 0.034(3) 0.000(2) -0.009(3) -0.001(3)
B2 0.032(3) 0.033(3) 0.034(3) 0.007(3) 0.000(3) -0.001(3)
N1 0.038(3) 0.049(3) 0.039(3) -0.001(2) -0.005(2) 0.008(2)
N2 0.033(3) 0.037(2) 0.033(2) -0.004(2) -0.004(2) 0.006(2)
N3 0.041(3) 0.049(3) 0.040(3) 0.009(2) -0.004(2) 0.012(2)
N4 0.035(3) 0.042(2) 0.035(3) 0.007(2) -0.004(2) 0.002(2)
F112 0.044(2) 0.059(2) 0.080(2) 0.0254(18) -0.0020(17) -0.0082(16)
F113 0.046(2) 0.107(3) 0.066(2) 0.005(2) 0.0079(18) -0.018(2)
F114 0.0321(19) 0.078(2) 0.091(3) -0.041(2) -0.0065(17) 0.0069(17)
F115 0.049(2) 0.0401(19) 0.127(3) 0.0006(19) -0.020(2) 0.0075(16)
F116 0.0401(19) 0.0455(18) 0.074(2) 0.0207(16) -0.0059(16) 0.0001(15)
F122 0.0417(19) 0.074(2) 0.053(2) -0.0057(16) -0.0214(16) -0.0042(17)
F123 0.070(2) 0.077(2) 0.050(2) -0.0047(17) -0.0266(18) -0.0207(19)
F124 0.086(3) 0.077(2) 0.0350(18) -0.0161(16) -0.0007(17) -0.025(2)
F125 0.056(2) 0.064(2) 0.0454(19) -0.0073(15) 0.0128(16) -0.0010(17)
F126 0.0363(17) 0.0517(18) 0.0421(17) -0.0034(13) -0.0094(14) 0.0039(14)
F132 0.059(2) 0.0465(17) 0.0410(18) 0.0033(13) -0.0120(15) -0.0202(15)
F133 0.067(2) 0.0439(19) 0.080(2) 0.0090(17) -0.0200(19) -0.0227(17)
F134 0.072(2) 0.0431(19) 0.097(3) -0.0185(17) -0.046(2) -0.0074(17)
F135 0.068(2) 0.058(2) 0.052(2) -0.0276(15) -0.0277(17) 0.0104(17)
F136 0.0484(19) 0.0533(18) 0.0335(17) -0.0079(14) -0.0107(14) 0.0040(15)
F212 0.055(2) 0.0511(19) 0.053(2) 0.0196(15) -0.0037(16) -0.0089(15)
F213 0.089(3) 0.065(2) 0.105(3) 0.034(2) -0.018(2) -0.043(2)
F214 0.111(3) 0.070(3) 0.140(4) 0.006(2) -0.052(3) -0.051(2)
F215 0.118(3) 0.068(2) 0.088(3) -0.006(2) -0.051(2) -0.032(2)
F216 0.071(2) 0.0493(18) 0.0393(18) 0.0045(14) -0.0151(16) -0.0145(16)
F222 0.0413(19) 0.0497(19) 0.070(2) 0.0107(15) -0.0231(16) -0.0034(15)
F223 0.089(3) 0.0481(19) 0.058(2) 0.0015(15) -0.0384(19) 0.0134(18)
F224 0.124(3) 0.047(2) 0.054(2) 0.0234(16) -0.001(2) -0.010(2)
F225 0.075(3) 0.066(2) 0.088(3) 0.0145(19) 0.011(2) -0.036(2)
F226 0.0357(18) 0.0523(19) 0.071(2) 0.0086(16) -0.0102(16) -0.0128(15)
F232 0.0445(19) 0.064(2) 0.0435(19) -0.0060(15) 0.0000(15) 0.0032(15)
F233 0.047(2) 0.076(2) 0.091(3) -0.010(2) 0.0056(19) 0.0148(18)
F234 0.038(2) 0.061(2) 0.126(3) 0.011(2) -0.030(2) 0.0063(17)
F235 0.065(2) 0.064(2) 0.082(3) 0.0043(18) -0.044(2) 0.0016(18)
F236 0.053(2) 0.063(2) 0.0437(19) -0.0101(15) -0.0178(16) 0.0087(16)
C1 0.032(3) 0.033(3) 0.043(3) -0.001(2) -0.013(3) 0.003(2)
C2 0.030(3) 0.032(3) 0.026(3) -0.001(2) -0.003(2) 0.001(2)
C3 0.027(3) 0.031(3) 0.030(3) -0.008(2) -0.001(2) -0.002(2)
C4 0.029(3) 0.024(2) 0.032(3) 0.001(2) -0.009(2) 0.003(2)
C5 0.034(3) 0.053(3) 0.034(3) 0.007(3) 0.006(2) 0.008(3)
C6 0.042(3) 0.042(3) 0.033(3) 0.008(2) -0.004(3) 0.011(3)
C7 0.033(3) 0.025(2) 0.029(3) -0.001(2) -0.007(2) -0.001(2)
C8 0.034(3) 0.033(3) 0.033(3) 0.002(2) 0.002(2) 0.000(2)
C9 0.027(3) 0.031(3) 0.032(3) 0.006(2) -0.005(2) 0.002(2)
C10 0.032(3) 0.036(3) 0.032(3) -0.001(2) -0.001(2) 0.007(2)
C11 0.029(3) 0.039(3) 0.040(3) -0.004(3) 0.000(3) 0.005(2)
C12 0.037(3) 0.032(3) 0.037(3) 0.005(2) -0.012(3) 0.000(2)
C13 0.052(4) 0.035(3) 0.063(4) 0.010(3) -0.001(3) 0.001(3)
C14 0.038(4) 0.061(4) 0.056(4) 0.009(3) -0.012(3) 0.009(3)
C15 0.030(3) 0.061(4) 0.070(4) 0.004(3) 0.001(3) 0.001(3)
C16 0.054(4) 0.065(4) 0.040(4) 0.005(3) 0.016(3) 0.024(3)
C17 0.072(5) 0.035(3) 0.065(4) -0.015(3) -0.010(4) 0.008(3)
C23 0.064(2) 0.106(3) 0.0470(19) -0.0120(18) 0.0032(15) 0.010(2)
C24 0.064(2) 0.106(3) 0.0470(19) -0.0120(18) 0.0032(15) 0.010(2)
C25 0.064(2) 0.106(3) 0.0470(19) -0.0120(18) 0.0032(15) 0.010(2)
C26 0.064(2) 0.106(3) 0.0470(19) -0.0120(18) 0.0032(15) 0.010(2)
C27 0.064(2) 0.106(3) 0.0470(19) -0.0120(18) 0.0032(15) 0.010(2)
C28 0.061(4) 0.033(3) 0.054(4) 0.006(3) -0.024(3) 0.005(3)
C29 0.036(3) 0.048(4) 0.069(4) -0.016(3) -0.024(3) 0.006(3)
C30 0.029(3) 0.044(3) 0.060(4) 0.002(3) 0.003(3) -0.001(3)
C31 0.051(4) 0.042(3) 0.040(3) -0.010(3) -0.009(3) 0.007(3)
C32 0.049(4) 0.029(3) 0.069(4) -0.005(3) -0.017(3) -0.002(3)
C111 0.029(3) 0.033(3) 0.028(3) -0.006(2) -0.008(2) -0.001(2)
C112 0.036(3) 0.038(3) 0.045(3) 0.002(2) -0.013(3) -0.004(3)
C113 0.034(3) 0.068(4) 0.039(3) -0.003(3) -0.005(3) -0.016(3)
C114 0.036(3) 0.044(3) 0.054(4) -0.023(3) -0.013(3) 0.000(3)
C115 0.044(4) 0.032(3) 0.065(4) -0.005(3) -0.024(3) 0.001(3)
C116 0.027(3) 0.035(3) 0.047(3) -0.004(2) -0.009(3) 0.002(2)
C121 0.030(3) 0.024(2) 0.030(3) 0.004(2) -0.007(2) -0.004(2)
C122 0.030(3) 0.029(3) 0.042(3) 0.003(2) -0.009(2) -0.006(2)
C123 0.050(4) 0.045(3) 0.035(3) -0.001(2) -0.018(3) -0.016(3)
C124 0.061(4) 0.042(3) 0.029(3) -0.009(2) 0.004(3) -0.016(3)
C125 0.042(3) 0.039(3) 0.036(3) -0.002(2) 0.005(3) -0.006(3)
C126 0.041(3) 0.032(3) 0.030(3) 0.000(2) -0.012(2) -0.003(2)
C131 0.035(3) 0.030(3) 0.034(3) -0.003(2) -0.015(2) 0.002(2)
C132 0.036(3) 0.034(3) 0.036(3) -0.007(2) -0.013(3) 0.003(2)
C133 0.037(3) 0.033(3) 0.058(4) 0.001(3) -0.010(3) -0.001(3)
C134 0.046(4) 0.030(3) 0.070(4) -0.018(3) -0.029(3) 0.002(3)
C135 0.045(4) 0.039(3) 0.048(4) -0.019(3) -0.019(3) 0.010(3)
C136 0.030(3) 0.035(3) 0.043(3) -0.002(2) -0.005(3) 0.004(2)
C211 0.026(3) 0.029(3) 0.040(3) 0.009(2) -0.005(2) 0.000(2)
C212 0.038(3) 0.043(3) 0.049(4) 0.008(3) -0.010(3) -0.001(3)
C213 0.047(4) 0.040(3) 0.085(5) 0.020(3) -0.015(3) -0.014(3)
C214 0.067(5) 0.047(4) 0.097(6) -0.001(4) -0.035(4) -0.027(3)
C215 0.061(4) 0.055(4) 0.055(4) 0.002(3) -0.028(3) -0.017(3)
C216 0.048(4) 0.036(3) 0.044(3) 0.005(3) -0.015(3) -0.006(3)
C221 0.036(3) 0.030(3) 0.027(3) -0.001(2) -0.004(2) -0.004(2)
C222 0.043(3) 0.034(3) 0.034(3) 0.003(2) -0.005(3) -0.004(3)
C223 0.064(4) 0.037(3) 0.036(3) 0.000(2) -0.015(3) 0.004(3)
C224 0.083(5) 0.032(3) 0.032(3) 0.005(2) 0.003(3) 0.000(3)
C225 0.053(4) 0.044(3) 0.044(3) -0.003(3) 0.005(3) -0.010(3)
C226 0.041(3) 0.035(3) 0.035(3) 0.003(2) -0.001(3) -0.005(3)
C231 0.024(3) 0.034(3) 0.042(3) 0.003(2) -0.001(2) -0.005(2)
C232 0.032(3) 0.039(3) 0.044(3) 0.003(2) -0.008(3) -0.004(2)
C233 0.032(3) 0.038(3) 0.067(4) -0.006(3) 0.001(3) -0.002(3)
C234 0.027(3) 0.041(3) 0.092(5) 0.011(3) -0.018(3) -0.004(3)
C235 0.046(4) 0.041(3) 0.057(4) 0.008(3) -0.026(3) -0.013(3)
C236 0.032(3) 0.036(3) 0.050(4) 0.004(3) -0.012(3) -0.003(2)
O100 0.061(3) 0.041(3) 0.045(3) 0.005(2) -0.015(2) -0.008(2)
C101 0.061(3) 0.041(3) 0.045(3) 0.005(2) -0.015(2) -0.008(2)
C102 0.061(3) 0.041(3) 0.045(3) 0.005(2) -0.015(2) -0.008(2)
C103 0.061(3) 0.041(3) 0.045(3) 0.005(2) -0.015(2) -0.008(2)
C104 0.061(3) 0.041(3) 0.045(3) 0.005(2) -0.015(2) -0.008(2)

loop_
_atom_type_symbol
_atom_type_description
_atom_type_scat_dispersion_real
_atom_type_scat_dispersion_imag
_atom_type_scat_source
C C 0.0033 0.0016 'International Tables Vol C Tables 4.2.6.8 and 6.1.1.4'
H H 0 0 'International Tables Vol C Tables 4.2.6.8 and 6.1.1.4'
B B 0.0013 0.0007 'International Tables Vol C Tables 4.2.6.8 and 6.1.1.4'
N N 0.0061 0.0033 'International Tables Vol C Tables 4.2.6.8 and 6.1.1.4'
O O 0.0106 0.006 'International Tables Vol C Tables 4.2.6.8 and 6.1.1.4'
F F 0.0171 0.0103 'International Tables Vol C Tables 4.2.6.8 and 6.1.1.4'
V V 0.3005 0.5294 'International Tables Vol C Tables 4.2.6.8 and 6.1.1.4'

loop_
_geom_angle_atom_site_label_1
_geom_angle_atom_site_label_2
_geom_angle_atom_site_label_3
_geom_angle
N1 V1 C21A 135.7(4)
N1 V1 C22A 121.5(4)
C21A V1 C22A 33.5(4)
N1 V1 C20B 93.9(4)
C21A V1 C20B 43.6(5)
C22A V1 C20B 57.2(5)
N1 V1 C15 114.4(2)
C21A V1 C15 99.6(4)
C22A V1 C15 123.9(4)
C20B V1 C15 117.5(4)
N1 V1 C22B 137.3(3)
C21A V1 C22B 22.1(4)
C22A V1 C22B 16.7(4)
C20B V1 C22B 58.9(5)
C15 V1 C22B 107.6(4)
N1 V1 C16 139.60(18)
C21A V1 C16 84.3(4)
C22A V1 C16 94.9(4)
C20B V1 C16 122.5(4)
C15 V1 C16 35.9(2)
C22B V1 C16 81.3(4)
N1 V1 C21B 130.4(4)
C21A V1 C21B 14.8(4)
C22A V1 C21B 47.2(4)
C20B V1 C21B 36.8(5)
C15 V1 C21B 93.1(4)
C22B V1 C21B 36.9(4)
C16 V1 C21B 86.3(4)
N1 V1 C17 114.1(2)
C21A V1 C17 107.1(4)
C22A V1 C17 98.3(4)
C20B V1 C17 150.6(4)
C15 V1 C17 60.0(2)
C22B V1 C17 92.9(4)
C16 V1 C17 36.5(2)
C21B V1 C17 115.3(4)
N1 V1 C19A 77.9(4)
C21A V1 C19A 57.9(5)
C22A V1 C19A 60.6(5)
C20B V1 C19A 18.6(3)
C15 V1 C19A 133.1(4)
C22B V1 C19A 67.8(5)
C16 V1 C19A 140.5(4)
C21B V1 C19A 54.2(4)
C17 V1 C19A 158.6(4)
N1 V1 C13 81.34(18)
C21A V1 C13 142.4(4)
C22A V1 C13 130.7(4)
C20B V1 C13 172.1(4)
C15 V1 C13 59.8(2)
C22B V1 C13 128.6(4)
C16 V1 C13 60.4(2)
C21B V1 C13 146.7(4)
C17 V1 C13 36.10(18)
C19A V1 C13 159.0(4)
N1 V1 C18A 83.1(4)
C21A V1 C18A 60.4(5)
C22A V1 C18A 39.0(5)
C20B V1 C18A 48.3(4)
C15 V1 C18A 160.0(4)
C22B V1 C18A 54.2(4)
C16 V1 C18A 133.3(4)
C21B V1 C18A 67.3(5)
C17 V1 C18A 123.5(4)
C19A V1 C18A 37.4(4)
C13 V1 C18A 136.4(4)
C19A C18A C22A 100.2(11)
C19A C18A V1 70.9(6)
C22A C18A V1 69.3(7)
C19A C18A H18A 129.5
C22A C18A H18A 129.5
V1 C18A H18A 129.5
C20A C19A C18A 113.3(13)
C20A C19A V1 73.5(7)
C18A C19A V1 71.6(7)
C20A C19A H19A 123.4
C18A C19A H19A 123.3
V1 C19A H19A 123.4
C21A C20A C19A 101.3(13)
C21A C20A V1 68.6(7)
C19A C20A V1 70.5(7)
C21A C20A H20A 129.1
C19A C20A H20A 129.1
V1 C20A H20A 129.1
C22A C21A C20A 117.3(14)
C22A C21A V1 74.3(8)
C20A C21A V1 75.5(7)
C22A C21A H21A 121.3
C20A C21A H21A 121.3
V1 C21A H21A 121.3
C21A C22A C18A 107.9(13)
C21A C22A V1 72.2(7)
C18A C22A V1 71.8(6)
C21A C22A H22A 125.9
C18A C22A H22A 125.9
V1 C22A H22A 125.9
C22B C18B C19B 98.4(11)
C22B C18B V1 68.9(6)
C19B C18B V1 70.2(6)
C22B C18B H18B 130.3
C19B C18B H18B 130.3
V1 C18B H18B 130.3
C20B C19B C18B 113.6(12)
C20B C19B V1 71.8(7)
C18B C19B V1 72.6(6)
C20B C19B H19B 123.2
C18B C19B H19B 123.2
V1 C19B H19B 123.2
C19B C20B C21B 112.7(13)
C19B C20B V1 75.6(7)
C21B C20B V1 72.0(7)
C19B C20B H20B 123.6
C21B C20B H20B 123.6
V1 C20B H20B 123.6
C20B C21B C22B 101.8(12)
C20B C21B V1 71.2(7)
C22B C21B V1 71.5(6)
C20B C21B H21B 128.6
C22B C21B H21B 128.6
V1 C21B H21B 128.6
C21B C22B C18B 113.3(13)
C21B C22B V1 71.6(7)
C18B C22B V1 74.0(6)
C21B C22B H22B 123.3
C18B C22B H22B 123.3
V1 C22B H22B 123.3
N3 V2 C26 139.1(2)
N3 V2 C28 139.41(19)
C26 V2 C28 81.5(2)
N3 V2 C29 120.1(2)
C26 V2 C29 93.4(2)
C28 V2 C29 36.35(18)
N3 V2 C27 111.9(2)
C26 V2 C27 36.4(2)
C28 V2 C27 104.2(2)
C29 V2 C27 95.1(2)
N3 V2 C25 117.1(2)
C26 V2 C25 36.0(2)
C28 V2 C25 96.0(2)
C29 V2 C25 122.7(2)
C27 V2 C25 61.2(3)
N3 V2 C23 80.7(2)
C26 V2 C23 59.4(2)
C28 V2 C23 138.9(2)
C29 V2 C23 127.4(2)
C27 V2 C23 35.8(2)
C25 V2 C23 60.4(3)
N3 V2 C30 85.19(18)
C26 V2 C30 129.2(2)
C28 V2 C30 60.54(19)
C29 V2 C30 36.19(18)
C27 V2 C30 119.6(2)
C25 V2 C30 156.4(2)
C23 V2 C30 135.9(2)
N3 V2 C32 108.90(19)
C26 V2 C32 108.1(2)
C28 V2 C32 36.36(18)
C29 V2 C32 60.05(19)
C27 V2 C32 139.0(2)
C25 V2 C32 103.1(2)
C23 V2 C32 163.5(2)
C30 V2 C32 59.75(19)
N3 V2 C24 83.2(2)
C26 V2 C24 59.7(2)
C28 V2 C24 132.3(2)
C29 V2 C24 152.6(2)
C27 V2 C24 60.6(2)
C25 V2 C24 36.3(2)
C23 V2 C24 36.2(2)
C30 V2 C24 167.2(2)
C32 V2 C24 129.7(2)
N3 V2 C31 79.51(17)
C26 V2 C31 141.0(2)
C28 V2 C31 60.05(19)
C29 V2 C31 59.90(19)
C27 V2 C31 154.2(2)
C25 V2 C31 135.7(2)
C23 V2 C31 159.3(2)
C30 V2 C31 35.96(18)
C32 V2 C31 35.32(17)
C24 V2 C31 145.1(2)
N2 B1 C111 108.8(4)
N2 B1 C131 105.9(4)
C111 B1 C131 106.5(4)
N2 B1 C121 103.4(3)
C111 B1 C121 115.7(4)
C131 B1 C121 115.9(4)
N4 B2 C221 102.2(4)
N4 B2 C231 109.1(4)
C221 B2 C231 115.3(4)
N4 B2 C211 107.3(4)
C221 B2 C211 115.8(4)
C231 B2 C211 106.8(4)
C1 N1 V1 175.3(4)
C3 N2 B1 159.5(5)
C11 N3 V2 176.7(4)
C12 N4 B2 163.9(5)
N1 C1 C2 177.8(5)
C3 C2 C1 114.7(4)
C3 C2 C4 123.9(4)
C1 C2 C4 120.9(4)
N2 C3 C2 178.2(5)
C9 C4 C5 117.3(4)
C9 C4 C2 122.3(4)
C5 C4 C2 120.4(4)
C6 C5 C4 121.1(4)
C6 C5 H5 119.4
C4 C5 H5 119.4
C5 C6 C7 121.6(4)
C5 C6 H6 119.2
C7 C6 H6 119.2
C8 C7 C6 116.6(4)
C8 C7 C10 123.5(4)
C6 C7 C10 119.9(4)
C9 C8 C7 122.3(4)
C9 C8 H8 118.8
C7 C8 H8 118.8
C8 C9 C4 121.0(4)
C8 C9 H9 119.5
C4 C9 H9 119.5
C12 C10 C11 114.2(4)
C12 C10 C7 123.8(4)
C11 C10 C7 121.7(4)
N3 C11 C10 178.5(6)
N4 C12 C10 175.6(5)
C14 C13 C17 108.2(5)
C14 C13 V1 72.5(3)
C17 C13 V1 71.7(3)
C14 C13 H13 125.8
C17 C13 H13 125.8
V1 C13 H13 125.8
C13 C14 C15 107.9(5)
C13 C14 V1 71.9(3)
C15 C14 V1 71.3(3)
C13 C14 H14 126
C15 C14 H14 126
V1 C14 H14 126
C16 C15 C14 108.9(6)
C16 C15 V1 72.1(3)
C14 C15 V1 72.8(3)
C16 C15 H15 125.4
C14 C15 H15 125.4
V1 C15 H15 125.4
C15 C16 C17 107.2(5)
C15 C16 V1 72.0(3)
C17 C16 V1 71.9(3)
C15 C16 H16 126.2
C17 C16 H16 126.2
V1 C16 H16 126.2
C13 C17 C16 107.8(5)
C13 C17 V1 72.2(3)
C16 C17 V1 71.6(3)
C13 C17 H17 126
C16 C17 H17 126
V1 C17 H17 126
C27 C23 C24 109.6(7)
C27 C23 V2 71.2(4)
C24 C23 V2 73.0(4)
C27 C23 H23 125.1
C24 C23 H23 125.1
V2 C23 H23 125.1
C23 C24 C25 107.0(7)
C23 C24 V2 70.8(4)
C25 C24 V2 70.7(4)
C23 C24 H24 126.5
C25 C24 H24 126.5
V2 C24 H24 126.5
C26 C25 C24 106.5(7)
C26 C25 V2 70.9(4)
C24 C25 V2 73.0(4)
C26 C25 H25 126.6
C24 C25 H25 126.6
V2 C25 H25 126.6
C25 C26 C27 110.6(7)
C25 C26 V2 73.1(4)
C27 C26 V2 72.1(4)
C25 C26 H26 124.6
C27 C26 H26 124.6
V2 C26 H26 124.6
C23 C27 C26 106.2(7)
C23 C27 V2 72.9(4)
C26 C27 V2 71.5(4)
C23 C27 H27 126.6
C26 C27 H27 126.6
V2 C27 H27 126.6
C29 C28 C32 107.6(5)
C29 C28 V2 72.0(3)
C32 C28 V2 73.7(3)
C29 C28 H28 126
C32 C28 H28 126
V2 C28 H28 126
C28 C29 C30 108.5(5)
C28 C29 V2 71.7(3)
C30 C29 V2 72.8(3)
C28 C29 H29 125.6
C30 C29 H29 125.6
V2 C29 H29 125.6
C29 C30 C31 107.6(5)
C29 C30 V2 71.0(3)
C31 C30 V2 73.2(3)
C29 C30 H30 126.1
C31 C30 H30 126.1
V2 C30 H30 126.1
C32 C31 C30 108.3(5)
C32 C31 V2 72.0(3)
C30 C31 V2 70.9(3)
C32 C31 H31 125.8
C30 C31 H31 125.8
V2 C31 H31 125.8
C31 C32 C28 108.1(5)
C31 C32 V2 72.7(3)
C28 C32 V2 69.9(3)
C31 C32 H32 125.9
C28 C32 H32 125.9
V2 C32 H32 125.9
C112 C111 C116 113.0(4)
C112 C111 B1 128.4(4)
C116 C111 B1 118.4(4)
F112 C112 C111 120.6(4)
F112 C112 C113 115.8(5)
C111 C112 C113 123.7(5)
F113 C113 C114 120.5(5)
F113 C113 C112 119.5(5)
C114 C113 C112 120.0(5)
F114 C114 C113 120.2(5)
F114 C114 C115 120.8(5)
C113 C114 C115 119.1(5)
F115 C115 C114 118.9(5)
F115 C115 C116 122.0(5)
C114 C115 C116 119.1(5)
F116 C116 C115 115.9(4)
F116 C116 C111 119.0(4)
C115 C116 C111 125.1(5)
C122 C121 C126 111.9(4)
C122 C121 B1 127.2(4)
C126 C121 B1 120.6(4)
F122 C122 C121 119.9(4)
F122 C122 C123 114.9(4)
C121 C122 C123 125.2(5)
F123 C123 C124 119.8(5)
F123 C123 C122 121.2(5)
C124 C123 C122 119.0(5)
C125 C124 C123 120.1(5)
C125 C124 F124 120.5(5)
C123 C124 F124 119.5(5)
C124 C125 F125 121.0(5)
C124 C125 C126 118.8(5)
F125 C125 C126 120.2(5)
F126 C126 C125 116.3(4)
F126 C126 C121 118.7(4)
C125 C126 C121 125.0(5)
C132 C131 C136 113.7(4)
C132 C131 B1 126.3(4)
C136 C131 B1 119.9(4)
F132 C132 C131 121.0(4)
F132 C132 C133 114.8(5)
C131 C132 C133 124.2(5)
F133 C133 C134 120.2(5)
F133 C133 C132 120.8(5)
C134 C133 C132 119.0(5)
C135 C134 F134 119.7(5)
C135 C134 C133 120.2(5)
F134 C134 C133 120.0(6)
C134 C135 F135 120.8(5)
C134 C135 C136 119.1(5)
F135 C135 C136 120.0(5)
F136 C136 C131 119.8(4)
F136 C136 C135 116.4(5)
C131 C136 C135 123.8(5)
C216 C211 C212 113.4(5)
C216 C211 B2 126.5(4)
C212 C211 B2 119.8(4)
F212 C212 C213 116.4(5)
F212 C212 C211 119.4(5)
C213 C212 C211 124.2(5)
C214 C213 F213 121.5(6)
C214 C213 C212 118.2(5)
F213 C213 C212 120.2(6)
C215 C214 C213 120.7(6)
C215 C214 F214 121.3(6)
C213 C214 F214 118.0(6)
F215 C215 C214 119.9(6)
F215 C215 C216 120.5(5)
C214 C215 C216 119.5(6)
F216 C216 C215 115.9(5)
F216 C216 C211 120.2(5)
C215 C216 C211 123.9(5)
C222 C221 C226 113.6(4)
C222 C221 B2 121.6(4)
C226 C221 B2 124.3(4)
F222 C222 C223 114.4(5)
F222 C222 C221 119.4(4)
C223 C222 C221 126.1(5)
F223 C223 C222 122.7(5)
F223 C223 C224 119.8(5)
C222 C223 C224 117.4(5)
F224 C224 C225 121.6(6)
F224 C224 C223 118.7(5)
C225 C224 C223 119.7(5)
F225 C225 C224 119.5(5)
F225 C225 C226 120.6(5)
C224 C225 C226 119.8(5)
F226 C226 C225 115.1(5)
F226 C226 C221 121.6(4)
C225 C226 C221 123.3(5)
C232 C231 C236 114.6(5)
C232 C231 B2 117.7(4)
C236 C231 B2 127.5(4)
F232 C232 C233 117.0(5)
F232 C232 C231 119.1(4)
C233 C232 C231 123.9(5)
F233 C233 C232 120.8(5)
F233 C233 C234 119.6(5)
C232 C233 C234 119.6(5)
F234 C234 C235 121.2(6)
F234 C234 C233 120.4(6)
C235 C234 C233 118.4(5)
F235 C235 C234 119.2(5)
F235 C235 C236 119.1(5)
C234 C235 C236 121.7(5)
F236 C236 C235 116.7(5)
F236 C236 C231 121.5(4)
C235 C236 C231 121.8(5)
C104 O100 C101 104.9(8)
O100 C101 C102 109.1(9)
O100 C101 H10A 109.9
C102 C101 H10A 109.9
O100 C101 H10B 109.9
C102 C101 H10B 109.9
H10A C101 H10B 108.3
C103 C102 C101 106.7(10)
C103 C102 H10C 110.4
C101 C102 H10C 110.4
C103 C102 H10D 110.4
C101 C102 H10D 110.4
H10C C102 H10D 108.6
C104 C103 C102 101.5(9)
C104 C103 H10E 111.5
C102 C103 H10E 111.5
C104 C103 H10F 111.5
C102 C103 H10F 111.5
H10E C103 H10F 109.3
O100 C104 C103 111.7(9)
O100 C104 H10G 109.3
C103 C104 H10G 109.3
O100 C104 H10H 109.3
C103 C104 H10H 109.3
H10G C104 H10H 107.9

loop_
_geom_bond_atom_site_label_1
_geom_bond_atom_site_label_2
_geom_bond_distance
V1 N1 2.041(4)
V1 C21A 2.217(13)
V1 C22A 2.241(12)
V1 C20B 2.254(12)
V1 C15 2.260(5)
V1 C22B 2.261(12)
V1 C16 2.262(5)
V1 C21B 2.264(13)
V1 C17 2.265(5)
V1 C19A 2.265(13)
V1 C13 2.272(5)
V1 C18A 2.275(12)
C18A C19A 1.457(16)
C18A C22A 1.506(19)
C18A H18A 0.98
C19A C20A 1.410(15)
C19A H19A 0.98
C20A C21A 1.397(18)
C20A H20A 0.98
C21A C22A 1.284(17)
C21A H21A 0.98
C22A H22A 0.98
C18B C22B 1.465(15)
C18B C19B 1.474(17)
C18B H18B 0.98
C19B C20B 1.278(16)
C19B H19B 0.98
C20B C21B 1.427(19)
C20B H20B 0.98
C21B C22B 1.432(16)
C21B H21B 0.98
C22B H22B 0.98
V2 N3 2.027(4)
V2 C26 2.229(6)
V2 C28 2.232(5)
V2 C29 2.236(5)
V2 C27 2.237(6)
V2 C25 2.257(6)
V2 C23 2.258(6)
V2 C30 2.260(5)
V2 C32 2.281(5)
V2 C24 2.287(6)
V2 C31 2.289(5)
B1 N2 1.569(6)
B1 C111 1.621(7)
B1 C131 1.624(7)
B1 C121 1.626(7)
B2 N4 1.573(7)
B2 C221 1.626(7)
B2 C231 1.630(7)
B2 C211 1.648(7)
N1 C1 1.161(6)
N2 C3 1.153(5)
N3 C11 1.145(6)
N4 C12 1.158(6)
F112 C112 1.346(5)
F113 C113 1.347(6)
F114 C114 1.348(6)
F115 C115 1.338(5)
F116 C116 1.346(5)
F122 C122 1.366(5)
F123 C123 1.352(5)
F124 C124 1.367(5)
F125 C125 1.358(5)
F126 C126 1.366(5)
F132 C132 1.341(5)
F133 C133 1.339(6)
F134 C134 1.352(5)
F135 C135 1.354(6)
F136 C136 1.356(5)
F212 C212 1.365(6)
F213 C213 1.357(6)
F214 C214 1.362(6)
F215 C215 1.339(6)
F216 C216 1.343(5)
F222 C222 1.366(5)
F223 C223 1.335(6)
F224 C224 1.361(5)
F225 C225 1.343(6)
F226 C226 1.338(5)
F232 C232 1.345(5)
F233 C233 1.349(6)
F234 C234 1.351(6)
F235 C235 1.355(6)
F236 C236 1.341(5)
C1 C2 1.393(6)
C2 C3 1.380(6)
C2 C4 1.465(6)
C4 C9 1.390(6)
C4 C5 1.390(6)
C5 C6 1.382(6)
C5 H5 0.93
C6 C7 1.395(6)
C6 H6 0.93
C7 C8 1.382(6)
C7 C10 1.475(6)
C8 C9 1.376(6)
C8 H8 0.93
C9 H9 0.93
C10 C12 1.360(6)
C10 C11 1.409(6)
C13 C14 1.394(7)
C13 C17 1.406(7)
C13 H13 0.98
C14 C15 1.401(7)
C14 H14 0.98
C15 C16 1.394(8)
C15 H15 0.98
C16 C17 1.417(8)
C16 H16 0.98
C17 H17 0.98
C23 C27 1.383(8)
C23 C24 1.411(9)
C23 H23 0.98
C24 C25 1.417(8)
C24 H24 0.98
C25 C26 1.387(8)
C25 H25 0.98
C26 C27 1.396(9)
C26 H26 0.98
C27 H27 0.98
C28 C29 1.394(7)
C28 C32 1.409(7)
C28 H28 0.98
C29 C30 1.397(7)
C29 H29 0.98
C30 C31 1.404(7)
C30 H30 0.98
C31 C32 1.387(7)
C31 H31 0.98
C32 H32 0.98
C111 C112 1.377(6)
C111 C116 1.384(6)
C112 C113 1.389(7)
C113 C114 1.355(7)
C114 C115 1.365(7)
C115 C116 1.371(7)
C121 C122 1.369(6)
C121 C126 1.380(6)
C122 C123 1.369(6)
C123 C124 1.352(7)
C124 C125 1.337(7)
C125 C126 1.377(6)
C131 C132 1.370(6)
C131 C136 1.387(6)
C132 C133 1.391(7)
C133 C134 1.361(7)
C134 C135 1.347(7)
C135 C136 1.394(7)
C211 C216 1.378(6)
C211 C212 1.385(6)
C212 C213 1.369(7)
C213 C214 1.353(8)
C214 C215 1.346(8)
C215 C216 1.357(7)
C221 C222 1.373(6)
C221 C226 1.384(6)
C222 C223 1.367(6)
C223 C224 1.387(8)
C224 C225 1.368(7)
C225 C226 1.375(7)
C231 C232 1.383(6)
C231 C236 1.392(6)
C232 C233 1.364(7)
C233 C234 1.368(7)
C234 C235 1.361(7)
C235 C236 1.363(7)
O100 C104 1.340(11)
O100 C101 1.346(11)
C101 C102 1.395(13)
C101 H10A 0.97
C101 H10B 0.97
C102 C103 1.388(13)
C102 H10C 0.97
C102 H10D 0.97
C103 C104 1.385(12)
C103 H10E 0.97
C103 H10F 0.97
C104 H10G 0.97
C104 H10H 0.97
